data_7152372
loop_
_publ_author_name
'Dubois, S\'ebastien'
'Rodier, Fabien'
'Blanc, Romain'
'Rahmani, Rapha\"el'
'H\'eran, Virginie'
'Thibonnet, J\'er\^ome'
'Commeiras, Laurent'
'Parrain, Jean-Luc'

_publ_section_title
;
 Dramatic influence of the substitution of alkylidene-5H-furan-2-ones in
 Diels-Alder cycloadditions with o-quinonedimethide as diene partner: en
 route to the CDEF polycyclic ring system of lactonamycin.
;
_journal_issue 24
_journal_name_full 'Organic &amp; biomolecular chemistry'
_journal_page_first 4712
_journal_page_last 4719
_journal_paper_doi 10.1039/c2ob25299f
_journal_volume 10
_journal_year 2012
_chemical_absolute_configuration unk
_chemical_compound_source 'synthesis as described'
_chemical_formula_moiety 'C29 H46 O5 Si2'
_chemical_formula_sum 'C29 H46 O5 Si2'
_chemical_formula_weight 530.84
_chemical_name_systematic
;
?
;
_space_group_IT_number 33
_symmetry_cell_setting orthorhombic
_symmetry_Int_Tables_number 33
_symmetry_space_group_name_Hall 'P 2c -2n'
_symmetry_space_group_name_H-M 'P n a 21'
_atom_sites_solution_hydrogens geom
_atom_sites_solution_primary direct
_atom_sites_solution_secondary difmap
_audit_conform_dict_location ftp://ftp.iucr.org/pub/cif_core.dic
_audit_conform_dict_name cif_core.dic
_audit_conform_dict_version 2.4
_audit_creation_date 2011-10-04T17:28:34-00:00
_audit_creation_method 'WinGX routine CIF_UPDATE'
_cell_angle_alpha 90
_cell_angle_beta 90
_cell_angle_gamma 90
_cell_formula_units_Z 4
_cell_length_a 25.2489(6)
_cell_length_b 15.9776(3)
_cell_length_c 7.6958(1)
_cell_measurement_reflns_used 15463
_cell_measurement_temperature 293(2)
_cell_measurement_theta_max 28.27
_cell_measurement_theta_min 1.51
_cell_measurement_wavelength 0.71073
_cell_volume 3104.62(10)
_computing_molecular_graphics 'Ortep-3 for Windows (Farrugia, 1997)'
_computing_publication_material 'WinGX publication routines (Farrugia, 1999)'
_computing_structure_refinement 'SHELXL-97 (Sheldrick, 2008)'
_computing_structure_solution 'SIR92 (Giacovazzo et al, 1993)'
_diffrn_ambient_temperature 293(2)
_diffrn_measured_fraction_theta_full 0.971
_diffrn_measured_fraction_theta_max 0.971
_diffrn_measurement_device_type KappaCCD
_diffrn_measurement_method 'Omega + Phi scan'
_diffrn_radiation_monochromator graphite
_diffrn_radiation_probe x-ray
_diffrn_radiation_type MoK\a
_diffrn_radiation_wavelength 0.71073
_diffrn_reflns_av_R_equivalents 0.052
_diffrn_reflns_av_unetI/netI 0.041
_diffrn_reflns_limit_h_max 0
_diffrn_reflns_limit_h_min -33
_diffrn_reflns_limit_k_max 21
_diffrn_reflns_limit_k_min 0
_diffrn_reflns_limit_l_max 9
_diffrn_reflns_limit_l_min 0
_diffrn_reflns_number 15463
_diffrn_reflns_theta_full 28.27
_diffrn_reflns_theta_max 28.27
_diffrn_reflns_theta_min 1.51
_diffrn_standards_number none
_exptl_absorpt_coefficient_mu 0.147
_exptl_absorpt_correction_type none
_exptl_crystal_colour colourless
_exptl_crystal_density_diffrn 1.136
_exptl_crystal_density_method 'not measured'
_exptl_crystal_description prism
_exptl_crystal_F_000 1152
_exptl_crystal_size_max 0.4
_exptl_crystal_size_mid 0.24
_exptl_crystal_size_min 0.18
_refine_diff_density_max 0.336
_refine_diff_density_min -0.381
_refine_diff_density_rms 0.109
_refine_ls_abs_structure_details 'Flack H D (1983), Acta Cryst. A39, 876-881'
_refine_ls_abs_structure_Flack 0.3(2)
_refine_ls_extinction_method none
_refine_ls_goodness_of_fit_ref 1.183
_refine_ls_hydrogen_treatment constr
_refine_ls_matrix_type full
_refine_ls_number_parameters 325
_refine_ls_number_reflns 4009
_refine_ls_number_restraints 1
_refine_ls_restrained_S_all 1.183
_refine_ls_R_factor_all 0.0765
_refine_ls_R_factor_gt 0.054
_refine_ls_shift/su_max 0.000
_refine_ls_shift/su_mean 0
_refine_ls_structure_factor_coef Fsqd
_refine_ls_weighting_details 'calc w=1/[\s^2^(Fo^2^)+(0.0900P)^2^+0.5646P] where P=(Fo^2^+2Fc^2^)/3'
_refine_ls_weighting_scheme calc
_refine_ls_wR_factor_gt 0.1436
_refine_ls_wR_factor_ref 0.1683
_reflns_number_gt 3256
_reflns_number_total 4009
_reflns_threshold_expression >2\s(I)
_cod_data_source_file c2ob25299f.txt
_cod_data_source_block lcomoct2011
_cod_database_code 7152372

loop_
_symmetry_equiv_pos_as_xyz
'x, y, z'
'-x, -y, z+1/2'
'-x+1/2, y+1/2, z+1/2'
'x+1/2, -y+1/2, z'

loop_
_atom_site_label
_atom_site_type_symbol
_atom_site_fract_x
_atom_site_fract_y
_atom_site_fract_z
_atom_site_U_iso_or_equiv
_atom_site_adp_type
_atom_site_occupancy
_atom_site_symmetry_multiplicity
_atom_site_calc_flag
_atom_site_refinement_flags
Si2 Si -0.04588(4) 0.29266(6) 0.58317(15) 0.0426(3) Uani 1 1 d .
Si1 Si 0.20696(4) 0.00344(7) 0.75622(19) 0.0511(3) Uani 1 1 d .
O5 O 0.00310(10) 0.26832(15) 0.7167(4) 0.0405(6) Uani 1 1 d .
O1 O 0.09912(11) 0.26905(17) 0.5365(4) 0.0443(6) Uani 1 1 d .
O3 O 0.14741(12) 0.01409(19) 0.8386(6) 0.0691(11) Uani 1 1 d .
O4 O 0.21220(12) 0.0764(2) 0.6133(5) 0.0653(10) Uani 1 1 d .
C1 C 0.02869(13) 0.1441(2) 0.8729(5) 0.0340(7) Uani 1 1 d .
O2 O 0.11635(17) 0.3972(2) 0.4327(6) 0.0765(11) Uani 1 1 d .
C10 C 0.03650(13) 0.1973(2) 0.7137(5) 0.0348(7) Uani 1 1 d .
H10 H 0.0285 0.1639 0.6102 0.042 Uiso 1 1 calc R
C6 C 0.06709(13) 0.0828(2) 0.9067(5) 0.0355(7) Uani 1 1 d .
C11 C 0.09508(14) 0.2284(2) 0.7031(5) 0.0374(8) Uani 1 1 d .
C7 C 0.10990(14) 0.0718(2) 0.7717(5) 0.0399(8) Uani 1 1 d .
H7 H 0.0939 0.0477 0.667 0.048 Uiso 1 1 calc R
C2 C -0.01354(15) 0.1526(2) 0.9860(5) 0.0429(9) Uani 1 1 d .
H2 H -0.0396 0.1923 0.9635 0.051 Uiso 1 1 calc R
C4 C 0.02186(16) 0.0442(3) 1.1686(6) 0.0512(10) Uani 1 1 d .
H4 H 0.02 0.0121 1.2692 0.061 Uiso 1 1 calc R
C12 C 0.10513(15) 0.2980(2) 0.8318(6) 0.0431(8) Uani 1 1 d .
C8 C 0.13666(13) 0.1553(2) 0.7221(5) 0.0368(7) Uani 1 1 d .
H8 H 0.159 0.1704 0.8214 0.044 Uiso 1 1 calc R
C5 C 0.06376(15) 0.0340(2) 1.0543(6) 0.0450(9) Uani 1 1 d .
H5 H 0.0897 -0.0058 1.0771 0.054 Uiso 1 1 calc R
C16 C 0.17545(16) 0.1426(3) 0.5653(7) 0.0538(10) Uani 1 1 d .
C3 C -0.01741(17) 0.1028(3) 1.1322(6) 0.0508(10) Uani 1 1 d .
H3 H -0.0463 0.1084 1.2063 0.061 Uiso 1 1 calc R
C15 C 0.1029(2) 0.2877(3) 1.0233(7) 0.0579(12) Uani 1 1 d .
H15A H 0.1155 0.3378 1.0782 0.087 Uiso 1 1 calc R
H15B H 0.1248 0.2413 1.0572 0.087 Uiso 1 1 calc R
H15C H 0.067 0.2774 1.0583 0.087 Uiso 1 1 calc R
C14 C 0.11068(16) 0.3519(2) 0.5584(7) 0.0522(10) Uani 1 1 d .
C13 C 0.11470(17) 0.3685(3) 0.7412(8) 0.0569(11) Uani 1 1 d .
H13 H 0.1227 0.4202 0.7899 0.068 Uiso 1 1 calc R
C18 C 0.2108(2) 0.2192(4) 0.5346(9) 0.0799(19) Uani 1 1 d .
H18A H 0.2241 0.2391 0.6438 0.12 Uiso 1 1 calc R
H18B H 0.1905 0.2626 0.4797 0.12 Uiso 1 1 calc R
H18C H 0.2399 0.2039 0.4609 0.12 Uiso 1 1 calc R
C17 C 0.1480(3) 0.1143(4) 0.3986(6) 0.0742(16) Uani 1 1 d .
H17A H 0.1741 0.1024 0.3115 0.111 Uiso 1 1 calc R
H17B H 0.1249 0.1579 0.3581 0.111 Uiso 1 1 calc R
H17C H 0.1276 0.0647 0.4215 0.111 Uiso 1 1 calc R
C25 C -0.0202(3) 0.3093(4) 0.3596(7) 0.0693(13) Uani 1 1 d .
H25A H 0.0061 0.3527 0.3611 0.104 Uiso 1 1 calc R
H25B H -0.0488 0.3254 0.2845 0.104 Uiso 1 1 calc R
H25C H -0.0046 0.2583 0.3177 0.104 Uiso 1 1 calc R
C30 C -0.0877(3) 0.3798(4) 0.8678(8) 0.091(2) Uani 1 1 d .
H30A H -0.0571 0.362 0.932 0.136 Uiso 1 1 calc R
H30B H -0.1149 0.3379 0.8764 0.136 Uiso 1 1 calc R
H30C H -0.1006 0.4316 0.9147 0.136 Uiso 1 1 calc R
C27 C -0.0729(2) 0.3920(3) 0.6795(7) 0.0579(11) Uani 1 1 d .
C28 C -0.0312(3) 0.4615(3) 0.6668(10) 0.0865(19) Uani 1 1 d .
H28A H -0.0446 0.5115 0.7206 0.13 Uiso 1 1 calc R
H28B H -0.0236 0.4725 0.5468 0.13 Uiso 1 1 calc R
H28C H 0.0005 0.4441 0.725 0.13 Uiso 1 1 calc R
C26 C -0.0953(2) 0.2072(3) 0.5828(11) 0.0780(16) Uani 1 1 d .
H26A H -0.0798 0.1577 0.5337 0.117 Uiso 1 1 calc R
H26B H -0.1254 0.2236 0.5146 0.117 Uiso 1 1 calc R
H26C H -0.1064 0.1959 0.6998 0.117 Uiso 1 1 calc R
C22 C 0.2567(2) 0.0165(5) 0.9327(8) 0.0864(19) Uani 1 1 d .
H22 H 0.2913 0.001 0.8849 0.104 Uiso 1 1 calc R
C21 C 0.2678(2) -0.1196(5) 0.5881(14) 0.111(3) Uani 1 1 d .
H21A H 0.2684 -0.174 0.5354 0.166 Uiso 1 1 calc R
H21B H 0.2934 -0.1174 0.6802 0.166 Uiso 1 1 calc R
H21C H 0.2762 -0.078 0.5024 0.166 Uiso 1 1 calc R
C29 C -0.1217(3) 0.4195(4) 0.5778(11) 0.101(2) Uani 1 1 d .
H29A H -0.1482 0.3766 0.5842 0.151 Uiso 1 1 calc R
H29B H -0.1121 0.4287 0.4586 0.151 Uiso 1 1 calc R
H29C H -0.1353 0.4704 0.6266 0.151 Uiso 1 1 calc R
C23 C 0.2604(3) 0.1086(6) 0.9939(12) 0.112(3) Uani 1 1 d .
H23A H 0.2265 0.1266 1.036 0.168 Uiso 1 1 calc R
H23B H 0.271 0.1433 0.8982 0.168 Uiso 1 1 calc R
H23C H 0.2861 0.113 1.0855 0.168 Uiso 1 1 calc R
C19 C 0.2132(2) -0.1027(4) 0.6607(13) 0.094(2) Uani 1 1 d .
H19 H 0.2109 -0.1401 0.7614 0.113 Uiso 1 1 calc R
C20 C 0.1715(3) -0.1307(6) 0.550(2) 0.170(6) Uani 1 1 d .
H20A H 0.1764 -0.1076 0.4357 0.254 Uiso 1 1 calc R
H20B H 0.1381 -0.1125 0.5959 0.254 Uiso 1 1 calc R
H20C H 0.1721 -0.1907 0.5432 0.254 Uiso 1 1 calc R
C24 C 0.2453(4) -0.0424(7) 1.0841(12) 0.147(4) Uani 1 1 d .
H24A H 0.2587 -0.0183 1.1896 0.22 Uiso 1 1 calc R
H24B H 0.2623 -0.0952 1.0637 0.22 Uiso 1 1 calc R
H24C H 0.2078 -0.0507 1.0943 0.22 Uiso 1 1 calc R

loop_
_atom_site_aniso_label
_atom_site_aniso_U_11
_atom_site_aniso_U_22
_atom_site_aniso_U_33
_atom_site_aniso_U_23
_atom_site_aniso_U_13
_atom_site_aniso_U_12
Si2 0.0433(5) 0.0355(5) 0.0490(6) -0.0002(4) -0.0044(5) 0.0079(4)
Si1 0.0397(5) 0.0471(6) 0.0666(7) 0.0067(5) 0.0107(5) 0.0146(4)
O5 0.0410(13) 0.0335(12) 0.0471(15) -0.0002(11) 0.0002(11) 0.0105(10)
O1 0.0496(15) 0.0383(13) 0.0450(15) 0.0089(11) 0.0084(11) 0.0054(11)
O3 0.0459(16) 0.0532(17) 0.108(3) 0.0353(18) 0.0291(17) 0.0227(13)
O4 0.0547(17) 0.068(2) 0.073(2) 0.0192(17) 0.0266(16) 0.0262(15)
C1 0.0343(16) 0.0269(14) 0.0409(18) -0.0020(13) 0.0003(14) -0.0026(13)
O2 0.089(3) 0.0547(19) 0.085(3) 0.032(2) 0.010(2) -0.0008(17)
C10 0.0331(16) 0.0288(15) 0.0424(19) -0.0024(13) -0.0005(14) 0.0054(12)
C6 0.0300(15) 0.0288(15) 0.0476(19) -0.0024(14) 0.0024(14) -0.0013(13)
C11 0.0382(17) 0.0319(16) 0.0423(19) 0.0040(14) 0.0057(14) 0.0008(14)
C7 0.0365(17) 0.0332(16) 0.050(2) 0.0023(16) 0.0077(16) 0.0075(13)
C2 0.0350(18) 0.0415(19) 0.052(2) -0.0033(17) 0.0099(16) 0.0034(15)
C4 0.050(2) 0.048(2) 0.055(2) 0.0140(19) 0.0078(18) -0.0108(18)
C12 0.0364(19) 0.0392(19) 0.054(2) -0.0026(17) 0.0004(16) -0.0018(15)
C8 0.0333(16) 0.0372(17) 0.0399(18) 0.0030(14) 0.0053(14) 0.0061(13)
C5 0.0394(18) 0.0372(17) 0.058(2) 0.0093(18) -0.0004(17) -0.0034(15)
C16 0.050(2) 0.054(2) 0.057(2) 0.015(2) 0.021(2) 0.0145(18)
C3 0.046(2) 0.048(2) 0.059(3) 0.0024(19) 0.0175(18) -0.0062(18)
C15 0.058(3) 0.059(3) 0.056(3) -0.013(2) 0.001(2) -0.012(2)
C14 0.048(2) 0.0375(19) 0.071(3) 0.015(2) 0.003(2) -0.0018(16)
C13 0.053(2) 0.036(2) 0.081(3) -0.003(2) 0.001(2) -0.0058(17)
C18 0.056(3) 0.077(3) 0.107(5) 0.040(3) 0.038(3) 0.012(2)
C17 0.102(4) 0.082(3) 0.039(2) 0.002(2) 0.016(2) 0.035(3)
C25 0.093(4) 0.067(3) 0.047(3) -0.001(2) -0.008(3) 0.009(3)
C30 0.118(5) 0.078(4) 0.075(4) -0.002(3) 0.031(4) 0.042(4)
C27 0.062(3) 0.043(2) 0.068(3) 0.004(2) 0.004(2) 0.020(2)
C28 0.103(4) 0.042(2) 0.115(5) -0.016(3) 0.021(4) 0.001(3)
C26 0.070(3) 0.059(3) 0.105(4) 0.000(3) -0.018(4) -0.013(2)
C22 0.060(3) 0.131(5) 0.068(3) -0.006(4) -0.001(3) 0.041(3)
C21 0.068(3) 0.101(5) 0.165(8) -0.046(5) 0.017(5) 0.027(3)
C29 0.092(4) 0.092(4) 0.119(6) 0.006(4) -0.012(4) 0.055(4)
C23 0.082(4) 0.153(7) 0.100(5) -0.039(5) -0.011(4) 0.010(4)
C19 0.062(3) 0.057(3) 0.165(7) -0.021(4) 0.017(4) 0.010(2)
C20 0.078(5) 0.154(8) 0.277(16) -0.129(10) -0.002(7) -0.005(5)
C24 0.176(9) 0.175(9) 0.088(5) 0.043(6) -0.004(6) 0.096(8)

loop_
_atom_type_symbol
_atom_type_description
_atom_type_scat_dispersion_real
_atom_type_scat_dispersion_imag
_atom_type_scat_source
C C 0.0033 0.0016 'International Tables Vol C Tables 4.2.6.8 and 6.1.1.4'
H H 0 0 'International Tables Vol C Tables 4.2.6.8 and 6.1.1.4'
O O 0.0106 0.006 'International Tables Vol C Tables 4.2.6.8 and 6.1.1.4'
Si Si 0.0817 0.0704 'International Tables Vol C Tables 4.2.6.8 and 6.1.1.4'

loop_
_geom_angle_atom_site_label_1
_geom_angle_atom_site_label_2
_geom_angle_atom_site_label_3
_geom_angle
O5 Si2 C26 109.4(2)
O5 Si2 C25 110.3(2)
C26 Si2 C25 109.9(3)
O5 Si2 C27 103.00(19)
C26 Si2 C27 112.3(3)
C25 Si2 C27 111.8(2)
O4 Si1 O3 105.33(16)
O4 Si1 C19 112.6(3)
O3 Si1 C19 109.0(2)
O4 Si1 C22 111.3(3)
O3 Si1 C22 108.9(3)
C19 Si1 C22 109.5(3)
C10 O5 Si2 128.6(2)
C14 O1 C11 110.0(3)
C7 O3 Si1 122.6(3)
C16 O4 Si1 130.4(3)
C2 C1 C6 119.0(3)
C2 C1 C10 123.9(3)
C6 C1 C10 117.0(3)
O5 C10 C1 111.2(3)
O5 C10 C11 108.1(3)
C1 C10 C11 110.3(3)
O5 C10 H10 109.1
C1 C10 H10 109.1
C11 C10 H10 109.1
C5 C6 C1 120.3(3)
C5 C6 C7 123.0(3)
C1 C6 C7 116.7(3)
O1 C11 C12 103.9(3)
O1 C11 C10 104.9(3)
C12 C11 C10 111.0(3)
O1 C11 C8 111.7(3)
C12 C11 C8 111.9(3)
C10 C11 C8 112.9(3)
O3 C7 C6 107.7(3)
O3 C7 C8 111.1(3)
C6 C7 C8 112.5(3)
O3 C7 H7 108.5
C6 C7 H7 108.5
C8 C7 H7 108.5
C3 C2 C1 120.7(4)
C3 C2 H2 119.7
C1 C2 H2 119.7
C5 C4 C3 119.7(4)
C5 C4 H4 120.2
C3 C4 H4 120.2
C13 C12 C15 127.8(4)
C13 C12 C11 107.9(4)
C15 C12 C11 124.3(4)
C7 C8 C16 110.6(3)
C7 C8 C11 111.8(3)
C16 C8 C11 116.1(3)
C7 C8 H8 105.8
C16 C8 H8 105.8
C11 C8 H8 105.8
C6 C5 C4 120.2(4)
C6 C5 H5 119.9
C4 C5 H5 119.9
O4 C16 C17 106.7(4)
O4 C16 C18 104.4(4)
C17 C16 C18 111.8(5)
O4 C16 C8 107.3(3)
C17 C16 C8 113.7(4)
C18 C16 C8 112.3(4)
C2 C3 C4 120.1(4)
C2 C3 H3 120
C4 C3 H3 120
C12 C15 H15A 109.5
C12 C15 H15B 109.5
H15A C15 H15B 109.5
C12 C15 H15C 109.5
H15A C15 H15C 109.5
H15B C15 H15C 109.5
O2 C14 O1 120.2(5)
O2 C14 C13 131.4(4)
O1 C14 C13 108.4(4)
C12 C13 C14 109.9(4)
C12 C13 H13 125.1
C14 C13 H13 125.1
C16 C18 H18A 109.5
C16 C18 H18B 109.5
H18A C18 H18B 109.5
C16 C18 H18C 109.5
H18A C18 H18C 109.5
H18B C18 H18C 109.5
C16 C17 H17A 109.5
C16 C17 H17B 109.5
H17A C17 H17B 109.5
C16 C17 H17C 109.5
H17A C17 H17C 109.5
H17B C17 H17C 109.5
Si2 C25 H25A 109.5
Si2 C25 H25B 109.5
H25A C25 H25B 109.5
Si2 C25 H25C 109.5
H25A C25 H25C 109.5
H25B C25 H25C 109.5
C27 C30 H30A 109.5
C27 C30 H30B 109.5
H30A C30 H30B 109.5
C27 C30 H30C 109.5
H30A C30 H30C 109.5
H30B C30 H30C 109.5
C30 C27 C29 109.3(5)
C30 C27 C28 109.0(5)
C29 C27 C28 108.2(5)
C30 C27 Si2 111.1(4)
C29 C27 Si2 109.5(4)
C28 C27 Si2 109.7(3)
C27 C28 H28A 109.5
C27 C28 H28B 109.5
H28A C28 H28B 109.5
C27 C28 H28C 109.5
H28A C28 H28C 109.5
H28B C28 H28C 109.5
Si2 C26 H26A 109.5
Si2 C26 H26B 109.5
H26A C26 H26B 109.5
Si2 C26 H26C 109.5
H26A C26 H26C 109.5
H26B C26 H26C 109.5
C24 C22 C23 111.4(7)
C24 C22 Si1 111.2(6)
C23 C22 Si1 111.7(5)
C24 C22 H22 107.4
C23 C22 H22 107.4
Si1 C22 H22 107.4
C19 C21 H21A 109.5
C19 C21 H21B 109.5
H21A C21 H21B 109.5
C19 C21 H21C 109.5
H21A C21 H21C 109.5
H21B C21 H21C 109.5
C27 C29 H29A 109.5
C27 C29 H29B 109.5
H29A C29 H29B 109.5
C27 C29 H29C 109.5
H29A C29 H29C 109.5
H29B C29 H29C 109.5
C22 C23 H23A 109.5
C22 C23 H23B 109.5
H23A C23 H23B 109.5
C22 C23 H23C 109.5
H23A C23 H23C 109.5
H23B C23 H23C 109.5
C20 C19 C21 113.3(8)
C20 C19 Si1 117.4(5)
C21 C19 Si1 112.8(5)
C20 C19 H19 103.8
C21 C19 H19 103.8
Si1 C19 H19 103.8
C19 C20 H20A 109.5
C19 C20 H20B 109.5
H20A C20 H20B 109.5
C19 C20 H20C 109.5
H20A C20 H20C 109.5
H20B C20 H20C 109.5
C22 C24 H24A 109.5
C22 C24 H24B 109.5
H24A C24 H24B 109.5
C22 C24 H24C 109.5
H24A C24 H24C 109.5
H24B C24 H24C 109.5

loop_
_geom_bond_atom_site_label_1
_geom_bond_atom_site_label_2
_geom_bond_distance
Si2 O5 1.654(3)
Si2 C26 1.850(5)
Si2 C25 1.858(6)
Si2 C27 1.880(4)
Si1 O4 1.609(3)
Si1 O3 1.640(3)
Si1 C19 1.855(6)
Si1 C22 1.861(6)
O5 C10 1.414(4)
O1 C14 1.366(5)
O1 C11 1.441(4)
O3 C7 1.419(5)
O4 C16 1.454(5)
C1 C2 1.383(5)
C1 C6 1.402(5)
C1 C10 1.505(5)
O2 C14 1.217(6)
C10 C11 1.562(5)
C10 H10 0.98
C6 C5 1.381(6)
C6 C7 1.509(5)
C11 C12 1.510(6)
C11 C8 1.577(5)
C7 C8 1.543(5)
C7 H7 0.98
C2 C3 1.381(6)
C2 H2 0.93
C4 C5 1.386(6)
C4 C3 1.392(6)
C4 H4 0.93
C12 C13 1.347(6)
C12 C15 1.484(7)
C8 C16 1.567(5)
C8 H8 0.98
C5 H5 0.93
C16 C17 1.527(8)
C16 C18 1.534(7)
C3 H3 0.93
C15 H15A 0.96
C15 H15B 0.96
C15 H15C 0.96
C14 C13 1.435(8)
C13 H13 0.93
C18 H18A 0.96
C18 H18B 0.96
C18 H18C 0.96
C17 H17A 0.96
C17 H17B 0.96
C17 H17C 0.96
C25 H25A 0.96
C25 H25B 0.96
C25 H25C 0.96
C30 C27 1.509(8)
C30 H30A 0.96
C30 H30B 0.96
C30 H30C 0.96
C27 C29 1.523(8)
C27 C28 1.533(8)
C28 H28A 0.96
C28 H28B 0.96
C28 H28C 0.96
C26 H26A 0.96
C26 H26B 0.96
C26 H26C 0.96
C22 C24 1.524(11)
C22 C23 1.549(11)
C22 H22 0.98
C21 C19 1.511(8)
C21 H21A 0.96
C21 H21B 0.96
C21 H21C 0.96
C29 H29A 0.96
C29 H29B 0.96
C29 H29C 0.96
C23 H23A 0.96
C23 H23B 0.96
C23 H23C 0.96
C19 C20 1.427(12)
C19 H19 0.98
C20 H20A 0.96
C20 H20B 0.96
C20 H20C 0.96
C24 H24A 0.96
C24 H24B 0.96
C24 H24C 0.96
